data_7210744
loop_
_publ_author_name
'Khavasi, Hamid Reza'
'Tehrani, Alireza Azhdari'

_publ_section_title
;
 Effect of halogen bonding interaction on supramolecular assembly of
 halogen-substituted phenylpyrazinamides
;
_journal_issue 16
_journal_name_full CrystEngComm
_journal_page_first 3222
_journal_paper_doi 10.1039/c3ce40093j
_journal_volume 15
_journal_year 2013
_chemical_formula_moiety 'C11 H8 F N3 O'
_chemical_formula_sum 'C11 H8 F N3 O'
_chemical_formula_weight 217.20
_chemical_name_systematic
;
?
;
_space_group_IT_number 2
_symmetry_cell_setting triclinic
_symmetry_space_group_name_Hall '-P 1'
_symmetry_space_group_name_H-M 'P -1'
_atom_sites_solution_hydrogens geom
_atom_sites_solution_primary direct
_atom_sites_solution_secondary difmap
_audit_creation_method SHELXL-97
_cell_angle_alpha 98.546(6)
_cell_angle_beta 99.133(6)
_cell_angle_gamma 96.346(6)
_cell_formula_units_Z 4
_cell_length_a 6.9967(5)
_cell_length_b 7.5829(6)
_cell_length_c 19.4101(12)
_cell_measurement_reflns_used 9275
_cell_measurement_temperature 173(2)
_cell_measurement_theta_max 28.00
_cell_measurement_theta_min 2.77
_cell_volume 995.93(13)
_computing_cell_refinement 'X-Area 1.31 (Stoe & Cie GmbH, 2005)'
_computing_data_collection 'X-Area 1.31 (Stoe & Cie GmbH, 2005)'
_computing_data_reduction 'X-Area 1.31 (Stoe & Cie GmbH, 2005)'
_computing_molecular_graphics 'ORTEP-3 for Windows (Farrugia, 1997)'
_computing_publication_material 'WinGX (Farrugia, 1999)'
_computing_structure_refinement 'SHELXL-97 (Sheldrick, 1997)'
_computing_structure_solution 'SHELXS-97 (Sheldrick, 1990)'
_diffrn_ambient_temperature 173(2)
_diffrn_detector_area_resol_mean '0.15 mm'
_diffrn_measured_fraction_theta_full 0.991
_diffrn_measured_fraction_theta_max 0.991
_diffrn_measurement_device_type 'STOE IPDS II'
_diffrn_measurement_method 'rotation method'
_diffrn_radiation_monochromator graphite
_diffrn_radiation_source 'fine-focus sealed tube'
_diffrn_radiation_type MoK\a
_diffrn_radiation_wavelength 0.71073
_diffrn_reflns_av_R_equivalents 0.0410
_diffrn_reflns_av_sigmaI/netI 0.0488
_diffrn_reflns_limit_h_max 9
_diffrn_reflns_limit_h_min -9
_diffrn_reflns_limit_k_max 10
_diffrn_reflns_limit_k_min -7
_diffrn_reflns_limit_l_max 24
_diffrn_reflns_limit_l_min -25
_diffrn_reflns_number 9275
_diffrn_reflns_theta_full 28.00
_diffrn_reflns_theta_max 28.00
_diffrn_reflns_theta_min 2.77
_diffrn_standards_number 0
_exptl_absorpt_coefficient_mu 0.110
_exptl_absorpt_correction_T_max 0.954
_exptl_absorpt_correction_T_min 0.620
_exptl_absorpt_correction_type numerical
_exptl_absorpt_process_details 'shape of crystal determined optically'
_exptl_crystal_colour Colorless
_exptl_crystal_density_diffrn 1.449
_exptl_crystal_density_method 'not measured'
_exptl_crystal_description Block
_exptl_crystal_F_000 448
_exptl_crystal_size_max 0.38
_exptl_crystal_size_mid 0.29
_exptl_crystal_size_min 0.26
_refine_diff_density_max 0.234
_refine_diff_density_min -0.265
_refine_diff_density_rms 0.079
_refine_ls_extinction_method none
_refine_ls_goodness_of_fit_ref 1.042
_refine_ls_hydrogen_treatment constr
_refine_ls_matrix_type full
_refine_ls_number_parameters 289
_refine_ls_number_reflns 4751
_refine_ls_number_restraints 0
_refine_ls_restrained_S_all 1.042
_refine_ls_R_factor_all 0.0863
_refine_ls_R_factor_gt 0.0506
_refine_ls_shift/su_max 0.002
_refine_ls_shift/su_mean 0.001
_refine_ls_structure_factor_coef Fsqd
_refine_ls_weighting_details 'calc w=1/[\s^2^(Fo^2^)+(0.0708P)^2^+0.0000P] where P=(Fo^2^+2Fc^2^)/3'
_refine_ls_weighting_scheme calc
_refine_ls_wR_factor_gt 0.1146
_refine_ls_wR_factor_ref 0.1339
_reflns_number_gt 3231
_reflns_number_total 4751
_reflns_threshold_expression >2sigma(I)
_cod_data_source_file c3ce40093j.txt
_cod_data_source_block d:\determination\solution\2-f\2-f
_cod_depositor_comments
;
The following automatic conversions were performed:

'_symmetry_cell_setting' value 'Triclinic' changed to 'triclinic'
according to /home/saulius/struct/CIF-dictionaries/cif_core.dic
dictionary named 'cif_core.dic' version 2.4.2 from 2011-04-26.

Automatic conversion script
Id: cif_fix_values 1891 2012-01-12 08:04:46Z andrius 
;
_cod_original_sg_symbol_H-M P-1
_cod_database_code 7210744

loop_
_symmetry_equiv_pos_as_xyz
'x, y, z'
'-x, -y, -z'

loop_
_atom_site_label
_atom_site_type_symbol
_atom_site_fract_x
_atom_site_fract_y
_atom_site_fract_z
_atom_site_U_iso_or_equiv
_atom_site_adp_type
_atom_site_occupancy
_atom_site_symmetry_multiplicity
_atom_site_calc_flag
_atom_site_refinement_flags
C1 C 0.4025(3) 0.4725(3) -0.11716(12) 0.0441(5) Uani 1 1 d .
H1 H 0.4194 0.5902 -0.0930 0.053 Uiso 1 1 calc R
C2 C 0.4171(3) 0.4423(3) -0.18786(12) 0.0464(5) Uani 1 1 d .
H2 H 0.4403 0.5412 -0.2100 0.056 Uiso 1 1 calc R
C3 C 0.3649(3) 0.1419(3) -0.19089(10) 0.0391(4) Uani 1 1 d .
H3 H 0.3531 0.0241 -0.2145 0.047 Uiso 1 1 calc R
C4 C 0.3462(2) 0.1722(2) -0.12023(9) 0.0316(4) Uani 1 1 d .
C5 C 0.3001(2) 0.0164(2) -0.08340(9) 0.0305(4) Uani 1 1 d .
C6 C 0.2224(2) -0.0378(2) 0.03284(9) 0.0306(4) Uani 1 1 d .
C7 C 0.2043(2) 0.0507(2) 0.09929(10) 0.0336(4) Uani 1 1 d .
C8 C 0.1575(2) -0.0366(3) 0.15245(10) 0.0384(4) Uani 1 1 d .
H8 H 0.1466 0.0276 0.1961 0.046 Uiso 1 1 calc R
C9 C 0.1268(2) -0.2231(3) 0.13961(10) 0.0384(4) Uani 1 1 d .
H9 H 0.0967 -0.2858 0.1750 0.046 Uiso 1 1 calc R
C10 C 0.1409(2) -0.3157(3) 0.07430(10) 0.0382(4) Uani 1 1 d .
H10 H 0.1186 -0.4409 0.0660 0.046 Uiso 1 1 calc R
C11 C 0.1879(2) -0.2254(2) 0.02064(10) 0.0349(4) Uani 1 1 d .
H11 H 0.1964 -0.2898 -0.0232 0.042 Uiso 1 1 calc R
C12 C 0.6405(3) 0.0735(3) 0.58730(12) 0.0557(6) Uani 1 1 d .
H12 H 0.5087 0.0342 0.5696 0.067 Uiso 1 1 calc R
C13 C 0.7140(3) 0.0654(3) 0.65715(11) 0.0531(5) Uani 1 1 d .
H13 H 0.6291 0.0218 0.6850 0.064 Uiso 1 1 calc R
C14 C 1.0138(3) 0.1815(3) 0.64350(11) 0.0467(5) Uani 1 1 d .
H14 H 1.1456 0.2204 0.6612 0.056 Uiso 1 1 calc R
C15 C 0.9409(3) 0.1917(3) 0.57394(10) 0.0393(4) Uani 1 1 d .
C16 C 1.0730(3) 0.2678(3) 0.52855(10) 0.0418(4) Uani 1 1 d .
C17 C 1.0575(3) 0.3238(3) 0.40488(10) 0.0387(4) Uani 1 1 d .
C18 C 0.9349(3) 0.2952(3) 0.33945(10) 0.0406(4) Uani 1 1 d .
C19 C 0.9926(3) 0.3391(3) 0.27927(11) 0.0456(5) Uani 1 1 d .
H19 H 0.9062 0.3164 0.2363 0.055 Uiso 1 1 calc R
C20 C 1.1831(3) 0.4182(3) 0.28419(12) 0.0495(5) Uani 1 1 d .
H20 H 1.2262 0.4501 0.2442 0.059 Uiso 1 1 calc R
C21 C 1.3095(3) 0.4498(3) 0.34835(12) 0.0501(5) Uani 1 1 d .
H21 H 1.4373 0.5030 0.3511 0.060 Uiso 1 1 calc R
C22 C 1.2492(3) 0.4036(3) 0.40865(11) 0.0462(5) Uani 1 1 d .
H22 H 1.3361 0.4258 0.4515 0.055 Uiso 1 1 calc R
N1 N 0.3649(2) 0.3377(2) -0.08275(8) 0.0371(4) Uani 1 1 d .
N2 N 0.3996(2) 0.2781(3) -0.22603(9) 0.0471(4) Uani 1 1 d .
N3 N 0.27289(19) 0.06875(19) -0.01642(8) 0.0318(3) Uani 1 1 d .
H3A H 0.2888 0.1831 -0.0020 0.038 Uiso 1 1 calc R
N4 N 0.7534(2) 0.1360(2) 0.54492(9) 0.0473(4) Uani 1 1 d .
N5 N 0.9009(3) 0.1173(3) 0.68610(9) 0.0513(4) Uani 1 1 d .
N6 N 0.9796(2) 0.2692(2) 0.46182(8) 0.0425(4) Uani 1 1 d .
H6A H 0.8562 0.2317 0.4533 0.051 Uiso 1 1 calc R
O1 O 0.28891(19) -0.13943(17) -0.11295(7) 0.0397(3) Uani 1 1 d .
O2 O 1.2451(2) 0.3208(2) 0.55111(8) 0.0604(4) Uani 1 1 d .
F1 F 0.23366(16) 0.23449(14) 0.11039(6) 0.0442(3) Uani 1 1 d .
F2 F 0.74763(16) 0.21601(18) 0.33597(6) 0.0527(3) Uani 1 1 d .

loop_
_atom_site_aniso_label
_atom_site_aniso_U_11
_atom_site_aniso_U_22
_atom_site_aniso_U_33
_atom_site_aniso_U_23
_atom_site_aniso_U_13
_atom_site_aniso_U_12
C1 0.0387(10) 0.0340(10) 0.0655(14) 0.0146(9) 0.0197(9) 0.0078(8)
C2 0.0338(9) 0.0469(12) 0.0650(14) 0.0290(11) 0.0097(9) 0.0066(8)
C3 0.0356(9) 0.0426(11) 0.0376(10) 0.0090(8) 0.0035(7) 0.0003(8)
C4 0.0230(7) 0.0332(9) 0.0381(9) 0.0074(7) 0.0022(6) 0.0042(6)
C5 0.0261(8) 0.0311(9) 0.0331(9) 0.0049(7) 0.0015(6) 0.0040(6)
C6 0.0230(7) 0.0330(9) 0.0356(9) 0.0077(7) 0.0033(6) 0.0037(6)
C7 0.0300(8) 0.0303(9) 0.0386(10) 0.0040(7) 0.0030(7) 0.0031(7)
C8 0.0339(9) 0.0482(11) 0.0329(9) 0.0084(8) 0.0040(7) 0.0056(8)
C9 0.0319(9) 0.0461(11) 0.0402(10) 0.0174(9) 0.0061(7) 0.0054(7)
C10 0.0323(9) 0.0345(10) 0.0488(11) 0.0129(8) 0.0060(8) 0.0026(7)
C11 0.0305(8) 0.0337(10) 0.0404(10) 0.0053(8) 0.0081(7) 0.0032(7)
C12 0.0506(12) 0.0649(15) 0.0464(12) 0.0108(11) 0.0033(10) -0.0080(10)
C13 0.0613(13) 0.0551(14) 0.0408(12) 0.0096(10) 0.0085(10) -0.0020(10)
C14 0.0494(11) 0.0515(12) 0.0367(11) 0.0055(9) 0.0015(9) 0.0082(9)
C15 0.0438(10) 0.0352(10) 0.0352(10) 0.0013(8) 0.0003(8) 0.0056(7)
C16 0.0401(10) 0.0458(11) 0.0355(10) 0.0015(8) 0.0006(8) 0.0050(8)
C17 0.0407(10) 0.0378(10) 0.0352(10) 0.0016(8) 0.0056(8) 0.0037(7)
C18 0.0367(9) 0.0415(11) 0.0408(11) 0.0033(8) 0.0039(8) 0.0016(8)
C19 0.0497(11) 0.0512(12) 0.0361(10) 0.0072(9) 0.0051(8) 0.0114(9)
C20 0.0540(12) 0.0522(13) 0.0458(12) 0.0099(10) 0.0161(10) 0.0098(9)
C21 0.0430(11) 0.0538(13) 0.0525(13) 0.0043(10) 0.0129(9) 0.0026(9)
C22 0.0406(10) 0.0507(12) 0.0425(11) -0.0006(9) 0.0040(8) 0.0019(8)
N1 0.0334(7) 0.0299(8) 0.0499(9) 0.0074(7) 0.0128(7) 0.0043(6)
N2 0.0401(9) 0.0581(12) 0.0442(10) 0.0221(9) 0.0033(7) 0.0001(7)
N3 0.0328(7) 0.0276(8) 0.0350(8) 0.0053(6) 0.0072(6) 0.0026(5)
N4 0.0476(9) 0.0521(11) 0.0374(9) 0.0065(8) 0.0009(7) -0.0033(8)
N5 0.0587(11) 0.0554(11) 0.0383(9) 0.0090(8) 0.0049(8) 0.0061(8)
N6 0.0380(8) 0.0508(10) 0.0345(9) 0.0044(7) 0.0015(6) -0.0007(7)
O1 0.0509(8) 0.0304(7) 0.0373(7) 0.0041(5) 0.0071(6) 0.0067(5)
O2 0.0400(8) 0.0924(13) 0.0437(8) 0.0136(8) -0.0028(6) -0.0011(7)
F1 0.0556(7) 0.0343(6) 0.0412(6) 0.0018(5) 0.0108(5) 0.0026(5)
F2 0.0409(6) 0.0695(9) 0.0414(7) 0.0066(6) -0.0003(5) -0.0044(5)

loop_
_atom_type_symbol
_atom_type_description
_atom_type_scat_dispersion_real
_atom_type_scat_dispersion_imag
_atom_type_scat_source
C C 0.0033 0.0016 'International Tables Vol C Tables 4.2.6.8 and 6.1.1.4'
H H 0.0000 0.0000 'International Tables Vol C Tables 4.2.6.8 and 6.1.1.4'
N N 0.0061 0.0033 'International Tables Vol C Tables 4.2.6.8 and 6.1.1.4'
O O 0.0106 0.0060 'International Tables Vol C Tables 4.2.6.8 and 6.1.1.4'
F F 0.0171 0.0103 'International Tables Vol C Tables 4.2.6.8 and 6.1.1.4'

loop_
_geom_angle_atom_site_label_1
_geom_angle_atom_site_label_2
_geom_angle_atom_site_label_3
_geom_angle
N1 C1 C2 121.57(19)
N1 C1 H1 119.2
C2 C1 H1 119.2
N2 C2 C1 123.20(18)
N2 C2 H2 118.4
C1 C2 H2 118.4
N2 C3 C4 121.67(19)
N2 C3 H3 119.2
C4 C3 H3 119.2
N1 C4 C3 122.33(16)
N1 C4 C5 117.53(15)
C3 C4 C5 120.13(16)
O1 C5 N3 125.54(16)
O1 C5 C4 121.67(16)
N3 C5 C4 112.80(15)
C11 C6 C7 117.29(16)
C11 C6 N3 125.25(16)
C7 C6 N3 117.46(15)
F1 C7 C8 119.40(16)
F1 C7 C6 117.03(15)
C8 C7 C6 123.56(17)
C7 C8 C9 118.23(17)
C7 C8 H8 120.9
C9 C8 H8 120.9
C10 C9 C8 120.01(17)
C10 C9 H9 120.0
C8 C9 H9 120.0
C9 C10 C11 121.18(18)
C9 C10 H10 119.4
C11 C10 H10 119.4
C10 C11 C6 119.71(17)
C10 C11 H11 120.1
C6 C11 H11 120.1
N4 C12 C13 121.7(2)
N4 C12 H12 119.2
C13 C12 H12 119.2
N5 C13 C12 122.7(2)
N5 C13 H13 118.6
C12 C13 H13 118.6
N5 C14 C15 122.08(19)
N5 C14 H14 119.0
C15 C14 H14 119.0
N4 C15 C14 121.98(18)
N4 C15 C16 117.94(17)
C14 C15 C16 120.08(17)
O2 C16 N6 125.30(18)
O2 C16 C15 121.76(18)
N6 C16 C15 112.94(16)
C18 C17 C22 117.30(17)
C18 C17 N6 117.53(16)
C22 C17 N6 125.17(17)
F2 C18 C19 119.28(17)
F2 C18 C17 117.06(16)
C19 C18 C17 123.66(17)
C18 C19 C20 118.09(19)
C18 C19 H19 121.0
C20 C19 H19 121.0
C21 C20 C19 120.08(19)
C21 C20 H20 120.0
C19 C20 H20 120.0
C20 C21 C22 121.15(19)
C20 C21 H21 119.4
C22 C21 H21 119.4
C21 C22 C17 119.72(19)
C21 C22 H22 120.1
C17 C22 H22 120.1
C1 N1 C4 116.04(17)
C2 N2 C3 115.16(17)
C5 N3 C6 128.89(15)
C5 N3 H3A 115.6
C6 N3 H3A 115.6
C12 N4 C15 116.05(18)
C13 N5 C14 115.47(18)
C16 N6 C17 128.58(16)
C16 N6 H6A 115.7
C17 N6 H6A 115.7

loop_
_geom_bond_atom_site_label_1
_geom_bond_atom_site_label_2
_geom_bond_distance
C1 N1 1.326(2)
C1 C2 1.379(3)
C1 H1 0.9300
C2 N2 1.333(3)
C2 H2 0.9300
C3 N2 1.340(2)
C3 C4 1.386(3)
C3 H3 0.9300
C4 N1 1.335(2)
C4 C5 1.500(2)
C5 O1 1.223(2)
C5 N3 1.351(2)
C6 C11 1.394(2)
C6 C7 1.394(2)
C6 N3 1.402(2)
C7 F1 1.365(2)
C7 C8 1.368(3)
C8 C9 1.386(3)
C8 H8 0.9300
C9 C10 1.378(3)
C9 H9 0.9300
C10 C11 1.391(3)
C10 H10 0.9300
C11 H11 0.9300
C12 N4 1.328(3)
C12 C13 1.385(3)
C12 H12 0.9300
C13 N5 1.330(3)
C13 H13 0.9300
C14 N5 1.337(3)
C14 C15 1.382(3)
C14 H14 0.9300
C15 N4 1.338(2)
C15 C16 1.502(3)
C16 O2 1.215(2)
C16 N6 1.357(2)
C17 C18 1.388(3)
C17 C22 1.395(3)
C17 N6 1.403(2)
C18 F2 1.366(2)
C18 C19 1.369(3)
C19 C20 1.382(3)
C19 H19 0.9300
C20 C21 1.380(3)
C20 H20 0.9300
C21 C22 1.384(3)
C21 H21 0.9300
C22 H22 0.9300
N3 H3A 0.8600
N6 H6A 0.8600

loop_
_geom_torsion_atom_site_label_1
_geom_torsion_atom_site_label_2
_geom_torsion_atom_site_label_3
_geom_torsion_atom_site_label_4
_geom_torsion
N1 C1 C2 N2 -1.7(3)
N2 C3 C4 N1 -1.2(3)
N2 C3 C4 C5 177.73(15)
N1 C4 C5 O1 -176.79(15)
C3 C4 C5 O1 4.2(2)
N1 C4 C5 N3 3.5(2)
C3 C4 C5 N3 -175.52(15)
C11 C6 C7 F1 -178.50(14)
N3 C6 C7 F1 1.2(2)
C11 C6 C7 C8 0.8(2)
N3 C6 C7 C8 -179.41(15)
F1 C7 C8 C9 179.46(15)
C6 C7 C8 C9 0.1(3)
C7 C8 C9 C10 -0.9(3)
C8 C9 C10 C11 0.8(3)
C9 C10 C11 C6 0.3(3)
C7 C6 C11 C10 -1.0(2)
N3 C6 C11 C10 179.26(16)
N4 C12 C13 N5 -0.7(4)
N5 C14 C15 N4 -0.8(3)
N5 C14 C15 C16 178.97(19)
N4 C15 C16 O2 -179.88(19)
C14 C15 C16 O2 0.3(3)
N4 C15 C16 N6 0.0(3)
C14 C15 C16 N6 -179.78(18)
C22 C17 C18 F2 179.63(17)
N6 C17 C18 F2 0.0(3)
C22 C17 C18 C19 0.7(3)
N6 C17 C18 C19 -178.88(19)
F2 C18 C19 C20 -179.65(18)
C17 C18 C19 C20 -0.8(3)
C18 C19 C20 C21 0.4(3)
C19 C20 C21 C22 0.0(3)
C20 C21 C22 C17 0.0(3)
C18 C17 C22 C21 -0.3(3)
N6 C17 C22 C21 179.3(2)
C2 C1 N1 C4 1.3(3)
C3 C4 N1 C1 0.1(2)
C5 C4 N1 C1 -178.91(15)
C1 C2 N2 C3 0.5(3)
C4 C3 N2 C2 0.9(3)
O1 C5 N3 C6 -1.8(3)
C4 C5 N3 C6 177.93(14)
C11 C6 N3 C5 -0.6(3)
C7 C6 N3 C5 179.64(15)
C13 C12 N4 C15 -0.6(3)
C14 C15 N4 C12 1.3(3)
C16 C15 N4 C12 -178.52(19)
C12 C13 N5 C14 1.1(3)
C15 C14 N5 C13 -0.4(3)
O2 C16 N6 C17 2.5(3)
C15 C16 N6 C17 -177.41(18)
C18 C17 N6 C16 173.59(19)
C22 C17 N6 C16 -6.0(3)
